data_7064295
loop_
_publ_author_name
'Sang, Wuhan'
'Liu, Miaomiao'
'Xu, Li'
'Yang, Shilong'
'Wang, Yanqin'
'Zhang, Caihua'
'Lu, Wen'

_publ_section_title
;
 Evaluation of anticancer potential of a binuclear copper(ii) complex with
 a 3-(pyridin-3-yl) coumarin ligand: synthesis, crystal structure,
 magnetism, DNA interaction and molecular dynamics simulations
;
_journal_issue 8
_journal_name_full 'New Journal of Chemistry'
_journal_page_first 3482
_journal_page_last 3494
_journal_paper_doi 10.1039/D5NJ04590H
_journal_volume 50
_journal_year 2026
_chemical_formula_sum 'C36 H32 Cu2 N2 O13'
_chemical_formula_weight 827.72
_space_group_IT_number 33
_space_group_name_Hall 'P 2c -2n'
_space_group_name_H-M_alt 'P n a 21'
_symmetry_cell_setting orthorhombic
_symmetry_space_group_name_H-M 'P n a 21'
_atom_sites_solution_hydrogens geom
_atom_sites_solution_primary direct
_atom_sites_solution_secondary difmap
_audit_creation_method SHELXL-97
_audit_update_record
;
2025-07-05 deposited with the CCDC.	2026-01-20 downloaded from the CCDC.
;
_cell_angle_alpha 90.00
_cell_angle_beta 90.00
_cell_angle_gamma 90.00
_cell_formula_units_Z 4
_cell_length_a 8.2600(17)
_cell_length_b 31.508(6)
_cell_length_c 13.655(3)
_cell_measurement_reflns_used 25
_cell_measurement_temperature 293(2)
_cell_measurement_theta_max 12
_cell_measurement_theta_min 9
_cell_volume 3553.8(13)
_computing_structure_refinement 'SHELXL-97 (Sheldrick, 1997)'
_computing_structure_solution 'SHELXS-97 (Sheldrick, 1990)'
_diffrn_ambient_temperature 293(2)
_diffrn_measured_fraction_theta_full 0.993
_diffrn_measured_fraction_theta_max 0.993
_diffrn_measurement_device_type 'Nonius CAD4'
_diffrn_measurement_method \w/2\q
_diffrn_radiation_monochromator graphite
_diffrn_radiation_source 'fine-focus sealed tube'
_diffrn_radiation_type MoK\a
_diffrn_radiation_wavelength 0.71073
_diffrn_reflns_av_R_equivalents 0.1122
_diffrn_reflns_av_sigmaI/netI 0.2412
_diffrn_reflns_limit_h_max 9
_diffrn_reflns_limit_h_min 0
_diffrn_reflns_limit_k_max 20
_diffrn_reflns_limit_k_min -38
_diffrn_reflns_limit_l_max 16
_diffrn_reflns_limit_l_min 0
_diffrn_reflns_number 5786
_diffrn_reflns_theta_full 25.41
_diffrn_reflns_theta_max 25.41
_diffrn_reflns_theta_min 1.29
_diffrn_standards_decay_% 1
_diffrn_standards_interval_count 200
_diffrn_standards_interval_time 2h
_diffrn_standards_number 3
_exptl_absorpt_coefficient_mu 1.267
_exptl_absorpt_correction_T_max 0.8838
_exptl_absorpt_correction_T_min 0.7857
_exptl_absorpt_correction_type psi-scan
_exptl_crystal_colour block
_exptl_crystal_density_diffrn 1.547
_exptl_crystal_density_method 'not measured'
_exptl_crystal_description 'Dark blue'
_exptl_crystal_F_000 1696
_exptl_crystal_size_max 0.20
_exptl_crystal_size_mid 0.20
_exptl_crystal_size_min 0.10
_refine_diff_density_max 0.537
_refine_diff_density_min -0.658
_refine_diff_density_rms 0.117
_refine_ls_abs_structure_details 'Flack H D (1983), Acta Cryst. A39, 876-881'
_refine_ls_abs_structure_Flack 0.08(5)
_refine_ls_extinction_method none
_refine_ls_goodness_of_fit_ref 1.002
_refine_ls_hydrogen_treatment constr
_refine_ls_matrix_type full
_refine_ls_number_parameters 340
_refine_ls_number_reflns 3392
_refine_ls_number_restraints 3
_refine_ls_restrained_S_all 1.002
_refine_ls_R_factor_all 0.2282
_refine_ls_R_factor_gt 0.0844
_refine_ls_shift/su_max 0.033
_refine_ls_shift/su_mean 0.007
_refine_ls_structure_factor_coef Fsqd
_refine_ls_weighting_details 'calc w=1/[\s^2^(Fo^2^)+(0.0600P)^2^+0.0000P] where P=(Fo^2^+2Fc^2^)/3'
_refine_ls_weighting_scheme calc
_refine_ls_wR_factor_gt 0.1491
_refine_ls_wR_factor_ref 0.2077
_reflns_number_gt 1410
_reflns_number_total 3392
_reflns_threshold_expression >2sigma(I)
_cod_data_source_file d5nj04590h2.cif
_cod_data_source_block x
_cod_depositor_comments
;
The following automatic conversions were performed:

data item '_symmetry_cell_setting' value 'Orthorhombic' was changed
to 'orthorhombic' in accordance with the
/home/data/users/saulius/crontab/automatic-downloads/rss-feeds/RSC/lib/dictionaries/cif_core.dic
dictionary named 'cif_core.dic' version 2.4.2 last updated on
2011-04-26.

Automatic conversion script
Id: cif_fix_values 8170 2020-07-09 18:12:32Z antanas 
;
_cod_original_cell_volume 3553.8(12)
_cod_original_sg_symbol_H-M Pna21
_cod_database_code 7064295

loop_
_symmetry_equiv_pos_as_xyz
'x, y, z'
'-x, -y, z+1/2'
'x+1/2, -y+1/2, z'
'-x+1/2, y+1/2, z+1/2'

loop_
_atom_site_label
_atom_site_type_symbol
_atom_site_fract_x
_atom_site_fract_y
_atom_site_fract_z
_atom_site_U_iso_or_equiv
_atom_site_adp_type
_atom_site_occupancy
_atom_site_symmetry_multiplicity
_atom_site_calc_flag
_atom_site_refinement_flags
_atom_site_disorder_assembly
_atom_site_disorder_group
Cu1 Cu 0.6556(3) 0.02912(7) 0.15566(18) 0.0391(7) Uani 1 1 d . . .
O1 O 0.6921(19) -0.0018(4) 0.0348(12) 0.054(4) Uani 1 1 d . . .
N1 N 0.5289(19) 0.0821(5) 0.0910(13) 0.036(4) Uani 1 1 d . . .
C1 C 0.769(3) -0.0340(7) 0.0238(18) 0.044 Uani 1 1 d . . .
Cu2 Cu 0.8106(3) -0.03668(7) 0.22774(18) 0.0408(7) Uani 1 1 d . . .
O2 O 0.826(2) -0.0563(4) 0.0909(13) 0.058(5) Uani 1 1 d . . .
N2 N 0.9321(19) -0.0863(5) 0.3033(12) 0.036(4) Uani 1 1 d . . .
C2 C 0.789(3) -0.0500(8) -0.080(2) 0.077 Uani 1 1 d . . .
H2A H 0.7416 -0.0301 -0.1250 0.115 Uiso 1 1 calc R . .
H2B H 0.7370 -0.0770 -0.0869 0.115 Uiso 1 1 calc R . .
H2C H 0.9026 -0.0529 -0.0946 0.115 Uiso 1 1 calc R . .
C3 C 0.482(2) -0.0444(6) 0.2143(16) 0.041 Uani 1 1 d . . .
O3 O 0.4714(16) -0.0073(4) 0.1835(10) 0.046 Uani 1 1 d . . .
O4 O 0.5992(13) -0.0649(3) 0.2392(10) 0.034 Uani 1 1 d . . .
C4 C 0.311(3) -0.0656(7) 0.227(2) 0.071 Uani 1 1 d . . .
H4A H 0.3237 -0.0936 0.2529 0.107 Uiso 1 1 calc R . .
H4B H 0.2586 -0.0672 0.1639 0.107 Uiso 1 1 calc R . .
H4C H 0.2463 -0.0488 0.2703 0.107 Uiso 1 1 calc R . .
O5 O 0.769(2) -0.0056(5) 0.3514(12) 0.065(5) Uani 1 1 d U . .
C5 C 0.698(3) 0.0315(9) 0.360(2) 0.062(7) Uani 1 1 d U . .
O6 O 0.6523(19) 0.0512(5) 0.2901(11) 0.050(4) Uani 1 1 d . . .
C6 C 0.691(4) 0.0496(8) 0.4606(16) 0.084(9) Uani 1 1 d . . .
H6A H 0.6361 0.0764 0.4588 0.125 Uiso 1 1 calc R . .
H6B H 0.7989 0.0535 0.4851 0.125 Uiso 1 1 calc R . .
H6C H 0.6333 0.0304 0.5027 0.125 Uiso 1 1 calc R . .
C7 C 0.994(2) 0.0340(6) 0.1705(17) 0.044 Uani 1 1 d . . .
O7 O 0.9991(17) -0.0008(4) 0.2090(10) 0.054 Uani 1 1 d . . .
O8 O 0.8699(15) 0.0533(4) 0.1424(10) 0.042 Uani 1 1 d . . .
C8 C 1.158(2) 0.0585(6) 0.151(2) 0.053 Uani 1 1 d . . .
H8A H 1.2469 0.0421 0.1756 0.079 Uiso 1 1 calc R . .
H8B H 1.1550 0.0855 0.1834 0.079 Uiso 1 1 calc R . .
H8C H 1.1712 0.0628 0.0818 0.079 Uiso 1 1 calc R . .
C9 C 0.492(2) 0.1156(6) 0.1428(17) 0.037(5) Uani 1 1 d . . .
H9A H 0.5196 0.1155 0.2089 0.045 Uiso 1 1 calc R . .
O9 O 0.252(2) 0.2200(5) 0.3115(10) 0.071(5) Uani 1 1 d . . .
C10 C 0.490(2) 0.0827(6) -0.0063(15) 0.033(5) Uani 1 1 d . . .
H10A H 0.5203 0.0598 -0.0451 0.039 Uiso 1 1 calc R . .
O10 O 0.2768(19) 0.1510(5) 0.3011(12) 0.073 Uani 1 1 d . . .
C11 C 0.408(3) 0.1159(7) -0.0490(17) 0.045(6) Uani 1 1 d . . .
H11A H 0.3790 0.1145 -0.1147 0.054 Uiso 1 1 calc R . .
O11 O 0.961(2) -0.2799(5) 0.3119(12) 0.069(5) Uani 1 1 d . . .
C12 C 0.369(3) 0.1516(7) 0.0068(18) 0.061 Uani 1 1 d . . .
H12A H 0.3141 0.1744 -0.0209 0.074 Uiso 1 1 calc R . .
O12 O 0.900(2) -0.2334(4) 0.4244(14) 0.084(6) Uani 1 1 d . . .
C13 C 0.415(2) 0.1521(6) 0.1055(14) 0.033 Uani 1 1 d . . .
C14 C 0.372(3) 0.1892(6) 0.1692(19) 0.060(7) Uani 1 1 d . . .
C15 C 0.308(3) 0.1831(9) 0.262(2) 0.083 Uani 1 1 d . . .
C16 C 0.297(4) 0.2598(10) 0.280(2) 0.097 Uani 1 1 d . . .
C17 C 0.234(3) 0.2922(9) 0.3370(17) 0.091 Uani 1 1 d . . .
H17A H 0.1666 0.2876 0.3907 0.109 Uiso 1 1 calc R . .
C18 C 0.282(4) 0.3334(11) 0.305(3) 0.115 Uani 1 1 d . . .
H18A H 0.2564 0.3568 0.3432 0.138 Uiso 1 1 calc R . .
C19 C 0.362(4) 0.3395(11) 0.223(3) 0.124 Uani 1 1 d . . .
H19A H 0.3861 0.3674 0.2052 0.149 Uiso 1 1 calc R . .
C20 C 0.413(3) 0.3080(7) 0.162(2) 0.075(8) Uani 1 1 d . . .
H20A H 0.4731 0.3126 0.1056 0.090 Uiso 1 1 calc R . .
C21 C 0.362(4) 0.2652(7) 0.197(2) 0.075(9) Uani 1 1 d . . .
C22 C 0.416(3) 0.2285(7) 0.1366(15) 0.061(7) Uani 1 1 d . . .
H22A H 0.4758 0.2322 0.0797 0.073 Uiso 1 1 calc R . .
C23 C 0.939(3) -0.1260(8) 0.2729(16) 0.054(6) Uani 1 1 d . . .
H23A H 0.8909 -0.1323 0.2130 0.065 Uiso 1 1 calc R . .
C24 C 1.010(2) -0.0805(7) 0.3851(17) 0.042 Uani 1 1 d . . .
H24A H 1.0125 -0.0530 0.4094 0.051 Uiso 1 1 calc R . .
C25 C 1.092(3) -0.1125(7) 0.4415(18) 0.056(7) Uani 1 1 d . . .
H25A H 1.1442 -0.1058 0.4998 0.068 Uiso 1 1 calc R . .
C26 C 1.090(3) -0.1516(6) 0.4073(15) 0.044(6) Uani 1 1 d . . .
H26A H 1.1424 -0.1732 0.4415 0.052 Uiso 1 1 calc R . .
C27 C 1.014(3) -0.1602(5) 0.3246(16) 0.044(6) Uani 1 1 d . . .
C28 C 1.016(2) -0.2022(6) 0.2813(15) 0.042(5) Uani 1 1 d . . .
C29 C 1.056(3) -0.2152(7) 0.1936(15) 0.052(7) Uani 1 1 d . . .
H29A H 1.0868 -0.1940 0.1500 0.062 Uiso 1 1 calc R . .
C30 C 1.059(2) -0.2558(7) 0.1571(19) 0.054(6) Uani 1 1 d . . .
C31 C 1.115(4) -0.2684(10) 0.063(3) 0.108 Uani 1 1 d . . .
H31A H 1.1558 -0.2480 0.0207 0.129 Uiso 1 1 calc R . .
C32 C 1.111(4) -0.3112(12) 0.034(3) 0.133 Uani 1 1 d . . .
H32A H 1.1338 -0.3184 -0.0309 0.159 Uiso 1 1 calc R . .
C33 C 1.074(4) -0.3427(11) 0.101(3) 0.113 Uani 1 1 d . . .
H33A H 1.0809 -0.3709 0.0810 0.135 Uiso 1 1 calc R . .
C34 C 1.027(4) -0.3347(7) 0.1938(18) 0.077(9) Uani 1 1 d . . .
H34A H 1.0011 -0.3563 0.2375 0.092 Uiso 1 1 calc R . .
C35 C 1.020(3) -0.2877(6) 0.2224(19) 0.063(8) Uani 1 1 d . . .
C36 C 0.959(4) -0.2367(7) 0.3449(16) 0.068(8) Uani 1 1 d . . .
OW O 0.984(7) -0.1360(15) 0.008(4) 0.378 Uani 1 1 d D . .
HWA H 0.9355 -0.1168 -0.0243 0.453 Uiso 1 1 d R . .
HWC H 1.0507 -0.1277 0.0563 0.453 Uiso 1 1 d RD . .

loop_
_atom_site_aniso_label
_atom_site_aniso_U_11
_atom_site_aniso_U_22
_atom_site_aniso_U_33
_atom_site_aniso_U_23
_atom_site_aniso_U_13
_atom_site_aniso_U_12
Cu1 0.0438(13) 0.0310(12) 0.0426(15) 0.0016(15) 0.0018(16) -0.0035(13)
O1 0.059(10) 0.035(9) 0.069(11) -0.022(8) -0.006(9) 0.017(8)
N1 0.036(10) 0.038(10) 0.034(11) -0.009(9) 0.011(9) -0.010(8)
C1 0.044 0.044 0.044 0.000 0.000 0.000
Cu2 0.0428(13) 0.0308(12) 0.0490(16) 0.0037(14) 0.0062(16) 0.0006(12)
O2 0.067(11) 0.042(9) 0.065(12) -0.007(9) 0.023(10) -0.004(8)
N2 0.042(10) 0.038(11) 0.026(10) -0.004(8) 0.002(9) -0.001(8)
C2 0.077 0.077 0.077 0.000 0.000 0.000
C3 0.041 0.041 0.041 0.000 0.000 0.000
O3 0.046 0.046 0.046 0.000 0.000 0.000
O4 0.034 0.034 0.034 0.000 0.000 0.000
C4 0.071 0.071 0.071 0.000 0.000 0.000
O5 0.091(13) 0.046(9) 0.057(10) -0.011(9) 0.037(10) -0.008(9)
C5 0.059(16) 0.069(14) 0.060(15) -0.011(15) 0.023(14) -0.004(13)
O6 0.063(11) 0.050(10) 0.035(10) 0.011(8) -0.009(9) -0.002(8)
C6 0.15(3) 0.071(17) 0.029(13) -0.017(12) 0.027(17) -0.036(18)
C7 0.044 0.044 0.044 0.000 0.000 0.000
O7 0.054 0.054 0.054 0.000 0.000 0.000
O8 0.042 0.042 0.042 0.000 0.000 0.000
C8 0.053 0.053 0.053 0.000 0.000 0.000
C9 0.026(10) 0.042(12) 0.044(13) -0.002(11) -0.006(11) 0.004(9)
O9 0.108(14) 0.076(12) 0.028(8) -0.018(8) 0.016(9) 0.011(10)
C10 0.028(11) 0.044(13) 0.027(11) 0.001(9) 0.003(9) 0.002(9)
O10 0.073 0.073 0.073 0.000 0.000 0.000
C11 0.048(13) 0.059(16) 0.029(14) 0.012(12) -0.004(11) -0.001(12)
O11 0.095(13) 0.055(11) 0.056(10) 0.013(8) 0.015(10) 0.011(10)
C12 0.061 0.061 0.061 0.000 0.000 0.000
O12 0.134(17) 0.057(11) 0.061(12) -0.006(9) 0.034(12) -0.013(10)
C13 0.033 0.033 0.033 0.000 0.000 0.000
C14 0.110(19) 0.017(10) 0.052(15) 0.007(11) 0.012(15) -0.005(12)
C15 0.083 0.083 0.083 0.000 0.000 0.000
C16 0.097 0.097 0.097 0.000 0.000 0.000
C17 0.092 0.134 0.047 0.016 -0.008 0.083
C18 0.115 0.115 0.115 0.000 0.000 0.000
C19 0.124 0.124 0.124 0.000 0.000 0.000
C20 0.13(2) 0.050(14) 0.049(15) -0.004(16) 0.011(19) 0.000(15)
C21 0.12(2) 0.030(12) 0.07(2) 0.012(12) -0.012(18) 0.012(15)
C22 0.082(18) 0.072(17) 0.029(15) 0.016(12) -0.013(12) 0.020(14)
C23 0.043(14) 0.081(19) 0.039(14) 0.003(13) -0.002(12) 0.014(13)
C24 0.042 0.042 0.042 0.000 0.000 0.000
C25 0.079(17) 0.052(16) 0.038(15) 0.002(13) -0.016(13) 0.018(13)
C26 0.069(16) 0.019(11) 0.043(14) -0.001(10) 0.000(13) 0.001(10)
C27 0.074(16) 0.014(10) 0.044(13) -0.005(10) 0.005(13) -0.011(11)
C28 0.047(13) 0.042(13) 0.036(13) 0.000(11) 0.007(11) 0.016(11)
C29 0.10(2) 0.023(11) 0.032(12) 0.005(9) 0.010(13) -0.009(12)
C30 0.051(14) 0.063(16) 0.047(12) -0.014(16) 0.005(16) -0.009(12)
C31 0.108 0.108 0.108 0.000 0.000 0.000
C32 0.133 0.133 0.133 0.000 0.000 0.000
C33 0.113 0.113 0.113 0.000 0.000 0.000
C34 0.13(3) 0.043(14) 0.060(17) -0.001(12) -0.001(16) -0.001(16)
C35 0.12(2) 0.014(11) 0.052(15) -0.013(12) 0.030(18) -0.010(12)
C36 0.12(2) 0.056(17) 0.027(12) 0.012(11) 0.021(15) 0.036(16)
OW 0.378 0.378 0.378 0.000 0.000 0.000

loop_
_atom_type_symbol
_atom_type_description
_atom_type_scat_dispersion_real
_atom_type_scat_dispersion_imag
_atom_type_scat_source
C C 0.0033 0.0016 'International Tables Vol C Tables 4.2.6.8 and 6.1.1.4'
H H 0.0000 0.0000 'International Tables Vol C Tables 4.2.6.8 and 6.1.1.4'
N N 0.0061 0.0033 'International Tables Vol C Tables 4.2.6.8 and 6.1.1.4'
O O 0.0106 0.0060 'International Tables Vol C Tables 4.2.6.8 and 6.1.1.4'
Cu Cu 0.3201 1.2651 'International Tables Vol C Tables 4.2.6.8 and 6.1.1.4'

loop_
_geom_angle_atom_site_label_1
_geom_angle_atom_site_label_2
_geom_angle_atom_site_label_3
_geom_angle
_geom_angle_site_symmetry_1
_geom_angle_site_symmetry_3
_geom_angle_publ_flag
O8 Cu1 O1 88.6(6) . . ?
O8 Cu1 O3 165.2(5) . . ?
O1 Cu1 O3 89.5(6) . . ?
O8 Cu1 O6 87.7(6) . . ?
O1 Cu1 O6 167.3(7) . . ?
O3 Cu1 O6 90.9(6) . . ?
O8 Cu1 N1 95.8(5) . . ?
O1 Cu1 N1 96.6(6) . . ?
O3 Cu1 N1 99.0(6) . . ?
O6 Cu1 N1 95.8(6) . . ?
O8 Cu1 Cu2 84.3(4) . . ?
O1 Cu1 Cu2 81.2(4) . . ?
O3 Cu1 Cu2 80.9(4) . . ?
O6 Cu1 Cu2 86.3(5) . . ?
N1 Cu1 Cu2 177.8(5) . . ?
C1 O1 Cu1 127.6(17) . . ?
C9 N1 C10 117.4(18) . . ?
C9 N1 Cu1 121.0(14) . . ?
C10 N1 Cu1 121.5(13) . . ?
O1 C1 O2 126(2) . . ?
O1 C1 C2 117(2) . . ?
O2 C1 C2 117(2) . . ?
O7 Cu2 O4 170.6(5) . . ?
O7 Cu2 O2 90.2(6) . . ?
O4 Cu2 O2 89.6(6) . . ?
O7 Cu2 O5 88.0(6) . . ?
O4 Cu2 O5 90.1(6) . . ?
O2 Cu2 O5 166.7(7) . . ?
O7 Cu2 N2 96.5(6) . . ?
O4 Cu2 N2 92.7(6) . . ?
O2 Cu2 N2 101.4(6) . . ?
O5 Cu2 N2 91.9(7) . . ?
O7 Cu2 Cu1 83.2(4) . . ?
O4 Cu2 Cu1 87.4(4) . . ?
O2 Cu2 Cu1 85.7(5) . . ?
O5 Cu2 Cu1 81.0(5) . . ?
N2 Cu2 Cu1 172.9(5) . . ?
C1 O2 Cu2 119.6(15) . . ?
C24 N2 C23 112.5(18) . . ?
C24 N2 Cu2 123.1(14) . . ?
C23 N2 Cu2 124.4(14) . . ?
C1 C2 H2A 109.5 . . ?
C1 C2 H2B 109.5 . . ?
H2A C2 H2B 109.5 . . ?
C1 C2 H2C 109.5 . . ?
H2A C2 H2C 109.5 . . ?
H2B C2 H2C 109.5 . . ?
O4 C3 O3 130.7(18) . . ?
O4 C3 C4 117.4(17) . . ?
O3 C3 C4 111.8(18) . . ?
C3 O3 Cu1 124.4(13) . . ?
C3 O4 Cu2 116.4(12) . . ?
C3 C4 H4A 109.5 . . ?
C3 C4 H4B 109.5 . . ?
H4A C4 H4B 109.5 . . ?
C3 C4 H4C 109.4 . . ?
H4A C4 H4C 109.5 . . ?
H4B C4 H4C 109.5 . . ?
C5 O5 Cu2 126.7(18) . . ?
O6 C5 O5 122(3) . . ?
O6 C5 C6 122(3) . . ?
O5 C5 C6 117(3) . . ?
C5 O6 Cu1 123.9(17) . . ?
C5 C6 H6A 109.5 . . ?
C5 C6 H6B 109.5 . . ?
H6A C6 H6B 109.5 . . ?
C5 C6 H6C 109.5 . . ?
H6A C6 H6C 109.5 . . ?
H6B C6 H6C 109.5 . . ?
O7 C7 O8 126.7(18) . . ?
O7 C7 C8 119.0(18) . . ?
O8 C7 C8 114.3(17) . . ?
C7 O7 Cu2 123.7(14) . . ?
C7 O8 Cu1 121.9(12) . . ?
C7 C8 H8A 109.4 . . ?
C7 C8 H8B 109.5 . . ?
H8A C8 H8B 109.5 . . ?
C7 C8 H8C 109.5 . . ?
H8A C8 H8C 109.5 . . ?
H8B C8 H8C 109.5 . . ?
N1 C9 C13 125(2) . . ?
N1 C9 H9A 117.7 . . ?
C13 C9 H9A 117.7 . . ?
C16 O9 C15 121(2) . . ?
N1 C10 C11 123(2) . . ?
N1 C10 H10A 118.7 . . ?
C11 C10 H10A 118.7 . . ?
C10 C11 C12 120(2) . . ?
C10 C11 H11A 120.2 . . ?
C12 C11 H11A 120.2 . . ?
C35 O11 C36 117.7(17) . . ?
C11 C12 C13 118(2) . . ?
C11 C12 H12A 120.9 . . ?
C13 C12 H12A 120.9 . . ?
C12 C13 C9 117(2) . . ?
C12 C13 C14 120.2(19) . . ?
C9 C13 C14 122.2(18) . . ?
C22 C14 C15 122(2) . . ?
C22 C14 C13 117(2) . . ?
C15 C14 C13 120.8(19) . . ?
O10 C15 C14 128(3) . . ?
O10 C15 O9 115(3) . . ?
C14 C15 O9 117(2) . . ?
C21 C16 O9 121(3) . . ?
C21 C16 C17 124(3) . . ?
O9 C16 C17 113(3) . . ?
C16 C17 C18 113(3) . . ?
C16 C17 H17A 123.5 . . ?
C18 C17 H17A 123.5 . . ?
C19 C18 C17 123(3) . . ?
C19 C18 H18A 118.7 . . ?
C17 C18 H18A 118.7 . . ?
C18 C19 C20 125(4) . . ?
C18 C19 H19A 117.7 . . ?
C20 C19 H19A 117.7 . . ?
C19 C20 C21 112(3) . . ?
C19 C20 H20A 123.8 . . ?
C21 C20 H20A 123.8 . . ?
C16 C21 C20 122(3) . . ?
C16 C21 C22 121(3) . . ?
C20 C21 C22 116(3) . . ?
C14 C22 C21 116(2) . . ?
C14 C22 H22A 121.8 . . ?
C21 C22 H22A 121.8 . . ?
N2 C23 C27 125(2) . . ?
N2 C23 H23A 117.4 . . ?
C27 C23 H23A 117.4 . . ?
N2 C24 C25 126(2) . . ?
N2 C24 H24A 116.8 . . ?
C25 C24 H24A 116.8 . . ?
C26 C25 C24 117(2) . . ?
C26 C25 H25A 121.3 . . ?
C24 C25 H25A 121.3 . . ?
C27 C26 C25 120(2) . . ?
C27 C26 H26A 120.0 . . ?
C25 C26 H26A 120.0 . . ?
C26 C27 C23 118.3(18) . . ?
C26 C27 C28 122.1(19) . . ?
C23 C27 C28 119(2) . . ?
C29 C28 C27 131(2) . . ?
C29 C28 C36 113(2) . . ?
C27 C28 C36 115.6(18) . . ?
C28 C29 C30 129(2) . . ?
C28 C29 H29A 115.6 . . ?
C30 C29 H29A 115.6 . . ?
C35 C30 C29 116(2) . . ?
C35 C30 C31 117(2) . . ?
C29 C30 C31 126(2) . . ?
C32 C31 C30 121(3) . . ?
C32 C31 H31A 119.4 . . ?
C30 C31 H31A 119.4 . . ?
C33 C32 C31 120(3) . . ?
C33 C32 H32A 120.0 . . ?
C31 C32 H32A 119.9 . . ?
C34 C33 C32 123(3) . . ?
C34 C33 H33A 118.3 . . ?
C32 C33 H33A 118.2 . . ?
C33 C34 C35 116(3) . . ?
C33 C34 H34A 122.3 . . ?
C35 C34 H34A 122.2 . . ?
O11 C35 C30 122.7(19) . . ?
O11 C35 C34 115.1(19) . . ?
C30 C35 C34 122(2) . . ?
O12 C36 O11 112(2) . . ?
O12 C36 C28 127(2) . . ?
O11 C36 C28 120.9(19) . . ?
HWA OW HWC 117.6 . . ?

loop_
_geom_bond_atom_site_label_1
_geom_bond_atom_site_label_2
_geom_bond_distance
_geom_bond_site_symmetry_2
_geom_bond_publ_flag
Cu1 O8 1.936(12) . ?
Cu1 O1 1.939(14) . ?
Cu1 O3 1.945(13) . ?
Cu1 O6 1.964(15) . ?
Cu1 N1 2.159(17) . ?
Cu1 Cu2 2.628(3) . ?
O1 C1 1.21(2) . ?
N1 C9 1.31(2) . ?
N1 C10 1.37(2) . ?
C1 O2 1.25(3) . ?
C1 C2 1.52(3) . ?
Cu2 O7 1.941(14) . ?
Cu2 O4 1.966(11) . ?
Cu2 O2 1.972(18) . ?
Cu2 O5 1.983(15) . ?
Cu2 N2 2.126(16) . ?
N2 C24 1.30(2) . ?
N2 C23 1.32(3) . ?
C2 H2A 0.9600 . ?
C2 H2B 0.9600 . ?
C2 H2C 0.9600 . ?
C3 O4 1.21(2) . ?
C3 O3 1.24(2) . ?
C3 C4 1.57(3) . ?
C4 H4A 0.9600 . ?
C4 H4B 0.9600 . ?
C4 H4C 0.9600 . ?
O5 C5 1.31(3) . ?
C5 O6 1.20(3) . ?
C5 C6 1.48(3) . ?
C6 H6A 0.9600 . ?
C6 H6B 0.9600 . ?
C6 H6C 0.9600 . ?
C7 O7 1.22(2) . ?
C7 O8 1.25(2) . ?
C7 C8 1.58(3) . ?
C8 H8A 0.9600 . ?
C8 H8B 0.9600 . ?
C8 H8C 0.9600 . ?
C9 C13 1.41(2) . ?
C9 H9A 0.9300 . ?
O9 C16 1.37(3) . ?
O9 C15 1.42(3) . ?
C10 C11 1.37(3) . ?
C10 H10A 0.9300 . ?
O10 C15 1.18(3) . ?
C11 C12 1.40(3) . ?
C11 H11A 0.9300 . ?
O11 C35 1.34(3) . ?
O11 C36 1.43(3) . ?
C12 C13 1.40(3) . ?
C12 H12A 0.9300 . ?
O12 C36 1.19(3) . ?
C13 C14 1.50(3) . ?
C14 C22 1.36(3) . ?
C14 C15 1.38(3) . ?
C16 C21 1.27(4) . ?
C16 C17 1.38(3) . ?
C17 C18 1.43(3) . ?
C17 H17A 0.9300 . ?
C18 C19 1.31(4) . ?
C18 H18A 0.9300 . ?
C19 C20 1.36(4) . ?
C19 H19A 0.9300 . ?
C20 C21 1.49(3) . ?
C20 H20A 0.9300 . ?
C21 C22 1.49(3) . ?
C22 H22A 0.9300 . ?
C23 C27 1.43(3) . ?
C23 H23A 0.9300 . ?
C24 C25 1.44(3) . ?
C24 H24A 0.9300 . ?
C25 C26 1.32(3) . ?
C25 H25A 0.9300 . ?
C26 C27 1.32(3) . ?
C26 H26A 0.9300 . ?
C27 C28 1.45(2) . ?
C28 C29 1.31(2) . ?
C28 C36 1.47(3) . ?
C29 C30 1.37(3) . ?
C29 H29A 0.9300 . ?
C30 C35 1.38(3) . ?
C30 C31 1.42(4) . ?
C31 C32 1.41(4) . ?
C31 H31A 0.9300 . ?
C32 C33 1.39(4) . ?
C32 H32A 0.9300 . ?
C33 C34 1.35(3) . ?
C33 H33A 0.9300 . ?
C34 C35 1.53(3) . ?
C34 H34A 0.9300 . ?
OW HWA 0.8499 . ?
OW HWC 0.8975 . ?

loop_
_geom_torsion_atom_site_label_1
_geom_torsion_atom_site_label_2
_geom_torsion_atom_site_label_3
_geom_torsion_atom_site_label_4
_geom_torsion
_geom_torsion_site_symmetry_1
_geom_torsion_site_symmetry_2
_geom_torsion_site_symmetry_3
_geom_torsion_site_symmetry_4
_geom_torsion_publ_flag
O8 Cu1 O1 C1 79.5(19) . . . . ?
O3 Cu1 O1 C1 -85.8(19) . . . . ?
O6 Cu1 O1 C1 6(4) . . . . ?
N1 Cu1 O1 C1 175.2(18) . . . . ?
Cu2 Cu1 O1 C1 -4.9(18) . . . . ?
O8 Cu1 N1 C9 -82.6(14) . . . . ?
O1 Cu1 N1 C9 -171.9(14) . . . . ?
O3 Cu1 N1 C9 97.5(14) . . . . ?
O6 Cu1 N1 C9 5.7(15) . . . . ?
Cu2 Cu1 N1 C9 -174(10) . . . . ?
O8 Cu1 N1 C10 94.4(14) . . . . ?
O1 Cu1 N1 C10 5.1(15) . . . . ?
O3 Cu1 N1 C10 -85.4(14) . . . . ?
O6 Cu1 N1 C10 -177.3(14) . . . . ?
Cu2 Cu1 N1 C10 3(12) . . . . ?
Cu1 O1 C1 O2 8(3) . . . . ?
Cu1 O1 C1 C2 -175.4(16) . . . . ?
O8 Cu1 Cu2 O7 2.6(6) . . . . ?
O1 Cu1 Cu2 O7 92.2(6) . . . . ?
O3 Cu1 Cu2 O7 -176.9(7) . . . . ?
O6 Cu1 Cu2 O7 -85.4(6) . . . . ?
N1 Cu1 Cu2 O7 95(11) . . . . ?
O8 Cu1 Cu2 O4 -177.8(7) . . . . ?
O1 Cu1 Cu2 O4 -88.3(6) . . . . ?
O3 Cu1 Cu2 O4 2.6(6) . . . . ?
O6 Cu1 Cu2 O4 94.1(6) . . . . ?
N1 Cu1 Cu2 O4 -86(11) . . . . ?
O8 Cu1 Cu2 O2 -88.1(6) . . . . ?
O1 Cu1 Cu2 O2 1.4(6) . . . . ?
O3 Cu1 Cu2 O2 92.3(6) . . . . ?
O6 Cu1 Cu2 O2 -176.2(7) . . . . ?
N1 Cu1 Cu2 O2 4(11) . . . . ?
O8 Cu1 Cu2 O5 91.7(6) . . . . ?
O1 Cu1 Cu2 O5 -178.8(7) . . . . ?
O3 Cu1 Cu2 O5 -87.9(6) . . . . ?
O6 Cu1 Cu2 O5 3.6(7) . . . . ?
N1 Cu1 Cu2 O5 -176(100) . . . . ?
O8 Cu1 Cu2 N2 91(4) . . . . ?
O1 Cu1 Cu2 N2 -179(100) . . . . ?
O3 Cu1 Cu2 N2 -88(4) . . . . ?
O6 Cu1 Cu2 N2 3(4) . . . . ?
N1 Cu1 Cu2 N2 -177(100) . . . . ?
O1 C1 O2 Cu2 -5(3) . . . . ?
C2 C1 O2 Cu2 178.0(16) . . . . ?
O7 Cu2 O2 C1 -82.1(17) . . . . ?
O4 Cu2 O2 C1 88.5(17) . . . . ?
O5 Cu2 O2 C1 0(4) . . . . ?
N2 Cu2 O2 C1 -178.8(17) . . . . ?
Cu1 Cu2 O2 C1 1.1(17) . . . . ?
O7 Cu2 N2 C24 59.2(16) . . . . ?
O4 Cu2 N2 C24 -119.2(16) . . . . ?
O2 Cu2 N2 C24 150.7(15) . . . . ?
O5 Cu2 N2 C24 -29.0(16) . . . . ?
Cu1 Cu2 N2 C24 -28(5) . . . . ?
O7 Cu2 N2 C23 -120.2(17) . . . . ?
O4 Cu2 N2 C23 61.5(17) . . . . ?
O2 Cu2 N2 C23 -28.6(18) . . . . ?
O5 Cu2 N2 C23 151.7(17) . . . . ?
Cu1 Cu2 N2 C23 152(3) . . . . ?
O4 C3 O3 Cu1 5(3) . . . . ?
C4 C3 O3 Cu1 -178.4(14) . . . . ?
O8 Cu1 O3 C3 -6(3) . . . . ?
O1 Cu1 O3 C3 76.7(17) . . . . ?
O6 Cu1 O3 C3 -90.6(17) . . . . ?
N1 Cu1 O3 C3 173.4(17) . . . . ?
Cu2 Cu1 O3 C3 -4.4(16) . . . . ?
O3 C3 O4 Cu2 -1(3) . . . . ?
C4 C3 O4 Cu2 -177.7(16) . . . . ?
O7 Cu2 O4 C3 1(5) . . . . ?
O2 Cu2 O4 C3 -87.3(15) . . . . ?
O5 Cu2 O4 C3 79.4(16) . . . . ?
N2 Cu2 O4 C3 171.2(16) . . . . ?
Cu1 Cu2 O4 C3 -1.7(15) . . . . ?
O7 Cu2 O5 C5 80.6(19) . . . . ?
O4 Cu2 O5 C5 -90.2(19) . . . . ?
O2 Cu2 O5 C5 -2(4) . . . . ?
N2 Cu2 O5 C5 177.1(19) . . . . ?
Cu1 Cu2 O5 C5 -2.8(18) . . . . ?
Cu2 O5 C5 O6 -1(3) . . . . ?
Cu2 O5 C5 C6 -176.0(16) . . . . ?
O5 C5 O6 Cu1 6(3) . . . . ?
C6 C5 O6 Cu1 -179.2(18) . . . . ?
O8 Cu1 O6 C5 -91(2) . . . . ?
O1 Cu1 O6 C5 -17(4) . . . . ?
O3 Cu1 O6 C5 75(2) . . . . ?
N1 Cu1 O6 C5 173.7(19) . . . . ?
Cu2 Cu1 O6 C5 -6.3(19) . . . . ?
O8 C7 O7 Cu2 4(3) . . . . ?
C8 C7 O7 Cu2 -174.7(14) . . . . ?
O4 Cu2 O7 C7 -7(5) . . . . ?
O2 Cu2 O7 C7 81.3(18) . . . . ?
O5 Cu2 O7 C7 -85.5(18) . . . . ?
N2 Cu2 O7 C7 -177.1(17) . . . . ?
Cu1 Cu2 O7 C7 -4.3(17) . . . . ?
O7 C7 O8 Cu1 0(3) . . . . ?
C8 C7 O8 Cu1 178.5(14) . . . . ?
O1 Cu1 O8 C7 -83.4(17) . . . . ?
O3 Cu1 O8 C7 0(3) . . . . ?
O6 Cu1 O8 C7 84.4(17) . . . . ?
N1 Cu1 O8 C7 -179.9(17) . . . . ?
Cu2 Cu1 O8 C7 -2.1(16) . . . . ?
C10 N1 C9 C13 1(3) . . . . ?
Cu1 N1 C9 C13 177.8(14) . . . . ?
C9 N1 C10 C11 -3(3) . . . . ?
Cu1 N1 C10 C11 179.4(15) . . . . ?
N1 C10 C11 C12 3(3) . . . . ?
C10 C11 C12 C13 0(3) . . . . ?
C11 C12 C13 C9 -2(3) . . . . ?
C11 C12 C13 C14 -178(2) . . . . ?
N1 C9 C13 C12 2(3) . . . . ?
N1 C9 C13 C14 178.3(18) . . . . ?
C12 C13 C14 C22 -53(3) . . . . ?
C9 C13 C14 C22 131(2) . . . . ?
C12 C13 C14 C15 134(3) . . . . ?
C9 C13 C14 C15 -42(3) . . . . ?
C22 C14 C15 O10 -174(3) . . . . ?
C13 C14 C15 O10 -1(5) . . . . ?
C22 C14 C15 O9 15(4) . . . . ?
C13 C14 C15 O9 -172(2) . . . . ?
C16 O9 C15 O10 172(2) . . . . ?
C16 O9 C15 C14 -16(4) . . . . ?
C15 O9 C16 C21 13(4) . . . . ?
C15 O9 C16 C17 -179(2) . . . . ?
C21 C16 C17 C18 -14(5) . . . . ?
O9 C16 C17 C18 179(2) . . . . ?
C16 C17 C18 C19 8(5) . . . . ?
C17 C18 C19 C20 -3(6) . . . . ?
C18 C19 C20 C21 2(5) . . . . ?
O9 C16 C21 C20 -179(2) . . . . ?
C17 C16 C21 C20 15(5) . . . . ?
O9 C16 C21 C22 -9(5) . . . . ?
C17 C16 C21 C22 -175(3) . . . . ?
C19 C20 C21 C16 -8(4) . . . . ?
C19 C20 C21 C22 -179(2) . . . . ?
C15 C14 C22 C21 -11(4) . . . . ?
C13 C14 C22 C21 176(2) . . . . ?
C16 C21 C22 C14 8(4) . . . . ?
C20 C21 C22 C14 179(2) . . . . ?
C24 N2 C23 C27 3(3) . . . . ?
Cu2 N2 C23 C27 -177.2(16) . . . . ?
C23 N2 C24 C25 -2(3) . . . . ?
Cu2 N2 C24 C25 178.6(17) . . . . ?
N2 C24 C25 C26 1(4) . . . . ?
C24 C25 C26 C27 0(3) . . . . ?
C25 C26 C27 C23 2(3) . . . . ?
C25 C26 C27 C28 177(2) . . . . ?
N2 C23 C27 C26 -3(4) . . . . ?
N2 C23 C27 C28 -179(2) . . . . ?
C26 C27 C28 C29 -126(3) . . . . ?
C23 C27 C28 C29 49(4) . . . . ?
C26 C27 C28 C36 56(3) . . . . ?
C23 C27 C28 C36 -129(2) . . . . ?
C27 C28 C29 C30 178(2) . . . . ?
C36 C28 C29 C30 -4(4) . . . . ?
C28 C29 C30 C35 -3(4) . . . . ?
C28 C29 C30 C31 -175(3) . . . . ?
C35 C30 C31 C32 8(4) . . . . ?
C29 C30 C31 C32 -179(3) . . . . ?
C30 C31 C32 C33 -9(5) . . . . ?
C31 C32 C33 C34 5(6) . . . . ?
C32 C33 C34 C35 -1(5) . . . . ?
C36 O11 C35 C30 -9(4) . . . . ?
C36 O11 C35 C34 177(2) . . . . ?
C29 C30 C35 O11 9(4) . . . . ?
C31 C30 C35 O11 -178(2) . . . . ?
C29 C30 C35 C34 -177(2) . . . . ?
C31 C30 C35 C34 -4(4) . . . . ?
C33 C34 C35 O11 174(3) . . . . ?
C33 C34 C35 C30 0(4) . . . . ?
C35 O11 C36 O12 178(2) . . . . ?
C35 O11 C36 C28 2(4) . . . . ?
C29 C28 C36 O12 -172(3) . . . . ?
C27 C28 C36 O12 7(4) . . . . ?
C29 C28 C36 O11 4(3) . . . . ?
C27 C28 C36 O11 -178(2) . . . . ?
